data_1511177
loop_
_publ_author_name
'Serhan, K.'
'Darriet, J.'
'Taibi, M.'
'Aride, J.'
'le Flem, G.'
'Boukhari, A.'

_publ_section_title
;
 The crystal structure of a new borogermanosilicate Nd3BGe1.08Si0.92O10
;
_journal_name_full 'Journal of Solid State Chemistry'
_journal_page_first 384
_journal_page_last 388
_journal_paper_doi 10.1006/jssc.1994.1183
_journal_volume 110
_journal_year 1994
_chemical_formula_sum 'B Ge1.08 Nd3 O10 Si0.92'
_chemical_name_systematic 'Nd3 (B Ge1.08 Si0.92 O10)'
_space_group_IT_number 61
_symmetry_space_group_name_Hall '-P 2ac 2ab'
_symmetry_space_group_name_H-M 'P b c a'
_cell_angle_alpha 90
_cell_angle_beta 90
_cell_angle_gamma 90
_cell_formula_units_Z 8
_cell_length_a 9.845
_cell_length_b 7.146
_cell_length_c 23.382
_cell_volume 1644.979
_citation_journal_id_ASTM JSSCBI
_cod_data_source_file boron0-1_283.cif
_cod_data_source_block B1Ge1.08Nd3O10Si0.92
_cod_original_formula_sum 'B1 Ge1.08 Nd3 O10 Si0.92'
_cod_database_code 1511177

loop_
_symmetry_equiv_pos_as_xyz
x,y,z
-x+1/2,-y,z+1/2
x+1/2,-y+1/2,-z
-x,y+1/2,-z+1/2
-x,-y,-z
x-1/2,y,-z-1/2
-x-1/2,y-1/2,z
x,-y-1/2,z-1/2

loop_
_atom_site_label
_atom_site_type_symbol
_atom_site_fract_x
_atom_site_fract_y
_atom_site_fract_z
_atom_site_occupancy
_atom_site_U_iso_or_equiv
O6 O-2 0.6112 0.2942 0.2776 1 0.0
O5 O-2 0.3919 0.4626 0.3291 1 0.0
O3 O-2 0.2214 0.3499 0.1107 1 0.0
O1 O-2 0.364 0.3382 0.0043 1 0.0
Si1 Si+4 0.3779 0.3589 0.0771 0.46 0.0
O10 O-2 0.2573 0.2425 0.4185 1 0.0
Si2 Si+4 0.44 0.3106 0.2794 0.46 0.0
Nd3 Nd+3 0.2686 0.0897 0.1821 1 0.0
O4 O-2 0.4543 0.1699 0.1069 1 0.0
Nd1 Nd+3 0.4886 0.3634 0.4279 1 0.0
O7 O-2 0.4032 0.3652 0.2103 1 0.0
O9 O-2 0.6271 0.4176 0.5082 1 0.0
B1 B+3 0.2427 0.3426 0.9696 1 0.0
O2 O-2 0.4668 0.5438 0.1024 1 0.0
Nd2 Nd+3 0.1352 0.3202 0.3361 1 0.0
O8 O-2 0.3418 0.122 0.2895 1 0.0
Ge1 Ge+4 0.3779 0.3589 0.0771 0.54 0.0
Ge2 Ge+4 0.44 0.3106 0.2794 0.54 0.0
